data_7002615
loop_
_publ_author_name
'Ayala, Carla N.'
'Chisholm, Malcolm H.'
'Gallucci, Judith C.'
'Krempner, Clemens'

_publ_section_title
;
 Chemistry of BDI*M(2+) complexes (M = Mg, Zn) and their role in
 lactide polymerization where BDI* is the anion derived from
 methylenebis(C-tBu, N-2,6-diisopropylphenyl)imine BDI*H
;
_journal_issue 42
_journal_name_full 'Dalton Transactions'
_journal_page_first 9237
_journal_paper_doi 10.1039/b910669c
_journal_year 2009
_chemical_compound_source 'synthesis as described'
_chemical_formula_moiety 'C35 H54 N2'
_chemical_formula_sum 'C35 H54 N2'
_chemical_formula_weight 502.8
_chemical_name_common 'Chisholm 1486'
_chemical_name_systematic
;
?
;
_space_group_IT_number 14
_symmetry_cell_setting monoclinic
_symmetry_Int_Tables_number 14
_symmetry_space_group_name_Hall '-P 2ybc'
_symmetry_space_group_name_H-M 'P 1 21/c 1'
_atom_sites_solution_hydrogens geom
_atom_sites_solution_primary direct
_atom_sites_solution_secondary difmap
_audit_conform_dict_location ftp://ftp.iucr.org/pub/cif_core.dic
_audit_conform_dict_name cif_core.dic
_audit_conform_dict_version 2.4
_audit_creation_date 2009-07-13T11:46:17-00:00
_audit_creation_method 'WinGX routine CIF_UPDATE'
_cell_angle_alpha 90
_cell_angle_beta 117.121(1)
_cell_angle_gamma 90
_cell_formula_units_Z 4
_cell_length_a 16.6935(1)
_cell_length_b 12.0280(1)
_cell_length_c 17.8619(2)
_cell_measurement_reflns_used 5932
_cell_measurement_temperature 150(2)
_cell_measurement_theta_max 25.028
_cell_measurement_theta_min 2.037
_cell_measurement_wavelength 0.71073
_cell_volume 3192.13(6)
_computing_cell_refinement 'HKL Scalepack (Otwinowski & Minor 1997)'
_computing_data_collection 'Collect (Nonius BV, 1997-2000)'
_computing_data_reduction 'HKL Denzo and Scalepack (Otwinowski & Minor 1997)'
_computing_molecular_graphics 'Ortep-3 for Windows (Farrugia, 1997)'
_computing_publication_material 'WinGX publication routines (Farrugia, 1999)'
_computing_structure_refinement 'SHELXL-97 (Sheldrick, 2008)'
_computing_structure_solution 'SHELXS-97 (Sheldrick, 2008)'
_diffrn_ambient_temperature 150(2)
_diffrn_detector 'CCD plate'
_diffrn_detector_area_resol_mean 9
_diffrn_measured_fraction_theta_full 1
_diffrn_measured_fraction_theta_max 1
_diffrn_measurement_device '95mm CCD camera on \k-goniostat'
_diffrn_measurement_device_type 'Nonius KappaCCD'
_diffrn_measurement_method 'phi and omega scans'
_diffrn_orient_matrix_type 'by Nonius Collect from scalepack cell'
_diffrn_orient_matrix_UB_11 -0.247336E-1
_diffrn_orient_matrix_UB_12 0.617492E-1
_diffrn_orient_matrix_UB_13 -0.102511E-1
_diffrn_orient_matrix_UB_21 -0.143285E-1
_diffrn_orient_matrix_UB_22 -0.189653E-1
_diffrn_orient_matrix_UB_23 -0.796691E-1
_diffrn_orient_matrix_UB_31 -0.617036E-1
_diffrn_orient_matrix_UB_32 0.80625E-2
_diffrn_orient_matrix_UB_33 0.91781E-2
_diffrn_radiation_monochromator graphite
_diffrn_radiation_probe x-ray
_diffrn_radiation_type MoK\a
_diffrn_radiation_wavelength 0.71073
_diffrn_reflns_av_R_equivalents 0.048
_diffrn_reflns_limit_h_max 19
_diffrn_reflns_limit_h_min -19
_diffrn_reflns_limit_k_max 14
_diffrn_reflns_limit_k_min -14
_diffrn_reflns_limit_l_max 21
_diffrn_reflns_limit_l_min -21
_diffrn_reflns_number 52317
_diffrn_reflns_theta_full 25.01
_diffrn_reflns_theta_max 25.01
_diffrn_reflns_theta_min 2.12
_diffrn_source 'Enraf Nonius FR590'
_exptl_absorpt_coefficient_mu 0.06
_exptl_absorpt_correction_type none
_exptl_crystal_colour 'pale yellow'
_exptl_crystal_density_diffrn 1.046
_exptl_crystal_density_method 'not measured'
_exptl_crystal_description 'irregular chunk'
_exptl_crystal_F_000 1112
_exptl_crystal_size_max 0.31
_exptl_crystal_size_mid 0.31
_exptl_crystal_size_min 0.19
_refine_diff_density_max 0.511
_refine_diff_density_min -0.289
_refine_diff_density_rms 0.036
_refine_ls_extinction_method none
_refine_ls_goodness_of_fit_ref 1.041
_refine_ls_hydrogen_treatment mixed
_refine_ls_matrix_type full
_refine_ls_number_parameters 373
_refine_ls_number_reflns 5637
_refine_ls_number_restraints 7
_refine_ls_restrained_S_all 1.041
_refine_ls_R_factor_all 0.0648
_refine_ls_R_factor_gt 0.044
_refine_ls_shift/su_max 0.002
_refine_ls_shift/su_mean 0
_refine_ls_structure_factor_coef Fsqd
_refine_ls_weighting_details 'w=1/[\s^2^(Fo^2^)+(0.0616P)^2^+0.7295P] where P=(Fo^2^+2Fc^2^)/3'
_refine_ls_weighting_scheme calc
_refine_ls_wR_factor_gt 0.1097
_refine_ls_wR_factor_ref 0.1199
_reflns_number_gt 4255
_reflns_number_total 5637
_reflns_threshold_expression >2\s(I)
_cod_data_source_file b910669c.txt
_cod_data_source_block Chisholm1486a
_cod_original_cell_volume 3192.13(5)
_cod_original_sg_symbol_H-M P21/c
_cod_database_code 7002615

loop_
_symmetry_equiv_pos_as_xyz
'x, y, z'
'-x, y+1/2, -z+1/2'
'-x, -y, -z'
'x, -y-1/2, z-1/2'

loop_
_atom_site_label
_atom_site_type_symbol
_atom_site_fract_x
_atom_site_fract_y
_atom_site_fract_z
_atom_site_U_iso_or_equiv
_atom_site_adp_type
_atom_site_occupancy
_atom_site_symmetry_multiplicity
_atom_site_calc_flag
_atom_site_refinement_flags
_atom_site_disorder_assembly
_atom_site_disorder_group
C1 C 0.26792(9) 0.42570(12) 0.28498(8) 0.0231(3) Uani 1 1 d . . .
C2 C 0.34444(10) 0.48956(13) 0.31184(9) 0.0270(3) Uani 1 1 d . . .
H2 H 0.3929(10) 0.4690(12) 0.3643(10) 0.026(4) Uiso 1 1 d . . .
C3 C 0.36346(9) 0.57982(12) 0.26947(9) 0.0232(3) Uani 1 1 d . . .
C4 C 0.45855(9) 0.63197(13) 0.31974(9) 0.0271(3) Uani 1 1 d . . .
C5 C 0.48476(10) 0.72111(14) 0.27375(10) 0.0366(4) Uani 1 1 d . . .
H5A H 0.5444 0.7507 0.3116 0.055 Uiso 1 1 calc R . .
H5B H 0.4405 0.7815 0.2561 0.055 Uiso 1 1 calc R . .
H5C H 0.4862 0.6883 0.2242 0.055 Uiso 1 1 calc R . .
C6 C 0.45974(11) 0.68688(14) 0.39793(10) 0.0362(4) Uani 1 1 d . . .
H6A H 0.5188 0.7208 0.4318 0.054 Uiso 1 1 calc R . .
H6B H 0.4481 0.6305 0.4314 0.054 Uiso 1 1 calc R . .
H6C H 0.4131 0.7443 0.3804 0.054 Uiso 1 1 calc R . .
C7 C 0.53094(10) 0.54061(15) 0.34671(11) 0.0399(4) Uani 1 1 d . . .
H7A H 0.5908 0.5746 0.3757 0.06 Uiso 1 1 calc R . .
H7B H 0.5256 0.5006 0.2968 0.06 Uiso 1 1 calc R . .
H7C H 0.5225 0.4885 0.3847 0.06 Uiso 1 1 calc R . .
C8 C 0.27130(10) 0.32400(12) 0.33977(9) 0.0282(4) Uani 1 1 d . . .
C9 C 0.29411(12) 0.36188(14) 0.42953(9) 0.0398(4) Uani 1 1 d . . .
H9A H 0.3505 0.4041 0.4531 0.06 Uiso 1 1 calc R . .
H9B H 0.3008 0.2966 0.4648 0.06 Uiso 1 1 calc R . .
H9C H 0.2455 0.4091 0.428 0.06 Uiso 1 1 calc R . .
C10 C 0.18591(11) 0.25365(14) 0.30816(10) 0.0385(4) Uani 1 1 d . . .
H10A H 0.1371 0.2982 0.3089 0.058 Uiso 1 1 calc R . .
H10B H 0.1971 0.1887 0.3448 0.058 Uiso 1 1 calc R . .
H10C H 0.1688 0.2289 0.2506 0.058 Uiso 1 1 calc R . .
C11 C 0.34655(12) 0.24722(14) 0.34326(12) 0.0456(5) Uani 1 1 d . . .
H11A H 0.4043 0.2865 0.3701 0.068 Uiso 1 1 calc R . .
H11B H 0.3339 0.2257 0.286 0.068 Uiso 1 1 calc R . .
H11C H 0.3494 0.1805 0.3759 0.068 Uiso 1 1 calc R . .
C12 C 0.10313(9) 0.41981(11) 0.17727(8) 0.0236(3) Uani 1 1 d . . .
C13 C 0.05270(10) 0.46552(12) 0.21483(9) 0.0257(3) Uani 1 1 d . . .
C14 C -0.03895(10) 0.44153(13) 0.17882(10) 0.0328(4) Uani 1 1 d . . .
H14 H -0.0743 0.4715 0.2032 0.039 Uiso 1 1 calc R . .
C15 C -0.07936(11) 0.37487(14) 0.10815(10) 0.0375(4) Uani 1 1 d . . .
H15 H -0.1419 0.3593 0.0845 0.045 Uiso 1 1 calc R . .
C16 C -0.02911(11) 0.33140(13) 0.07243(10) 0.0367(4) Uani 1 1 d . . .
H16 H -0.0576 0.2858 0.0239 0.044 Uiso 1 1 calc R . .
C17 C 0.06296(10) 0.35234(12) 0.10549(9) 0.0294(4) Uani 1 1 d . . .
C18 C 0.11592(12) 0.30228(14) 0.06430(10) 0.0390(4) Uani 1 1 d . . .
H18 H 0.1803 0.3254 0.0969 0.047 Uiso 1 1 calc R . .
C19 C 0.08093(12) 0.34270(16) -0.02617(10) 0.0475(5) Uani 1 1 d . . .
H19A H 0.1182 0.3117 -0.0504 0.071 Uiso 1 1 calc R . .
H19B H 0.0836 0.4241 -0.0268 0.071 Uiso 1 1 calc R . .
H19C H 0.0185 0.3183 -0.0594 0.071 Uiso 1 1 calc R . .
C20 C 0.11130(17) 0.17348(16) 0.06384(13) 0.0648(6) Uani 1 1 d . . .
H20A H 0.1485 0.1432 0.0392 0.097 Uiso 1 1 calc R . .
H20B H 0.0488 0.1495 0.0304 0.097 Uiso 1 1 calc R . .
H20C H 0.1337 0.1463 0.1216 0.097 Uiso 1 1 calc R . .
C21 C 0.09619(10) 0.54257(13) 0.29008(9) 0.0286(4) Uani 1 1 d . . .
H21 H 0.1599 0.5175 0.3236 0.034 Uiso 1 1 calc R . .
C22 C 0.09904(13) 0.66061(14) 0.26038(11) 0.0449(5) Uani 1 1 d . . .
H22A H 0.1345 0.7078 0.3091 0.067 Uiso 1 1 calc R . .
H22B H 0.0376 0.6899 0.2306 0.067 Uiso 1 1 calc R . .
H22C H 0.1267 0.66 0.2224 0.067 Uiso 1 1 calc R . .
C23 C 0.05251(12) 0.54061(17) 0.34873(11) 0.0453(5) Uani 1 1 d . . .
H23A H 0.0885 0.5853 0.3988 0.068 Uiso 1 1 calc R . .
H23B H 0.0494 0.4638 0.3655 0.068 Uiso 1 1 calc R . .
H23C H -0.0084 0.5715 0.3195 0.068 Uiso 1 1 calc R . .
C24 C 0.30654(9) 0.68699(11) 0.13763(8) 0.0212(3) Uani 1 1 d . . .
C25 C 0.27287(9) 0.79577(12) 0.13083(9) 0.0242(3) Uani 1 1 d . . .
C26 C 0.27000(10) 0.86323(13) 0.06633(9) 0.0313(4) Uani 1 1 d . . .
H26 H 0.2474 0.9368 0.0611 0.038 Uiso 1 1 calc R . .
C27 C 0.29903(10) 0.82617(13) 0.00984(10) 0.0337(4) Uani 1 1 d . . .
H27 H 0.2962 0.8735 -0.0339 0.04 Uiso 1 1 calc R . .
C28 C 0.33236(10) 0.71921(13) 0.01751(9) 0.0301(4) Uani 1 1 d . . .
H28 H 0.3528 0.6938 -0.0212 0.036 Uiso 1 1 calc R . .
C29 C 0.33659(9) 0.64813(12) 0.08039(9) 0.0240(3) Uani 1 1 d . A .
C30 C 0.37204(10) 0.53018(12) 0.08630(10) 0.0302(4) Uani 1 1 d D . .
H30A H 0.3993 0.5099 0.1472 0.036 Uiso 0.540(18) 1 calc PR A 1
H30B H 0.3775 0.4941 0.1389 0.036 Uiso 0.460(18) 1 calc PR A 2
C31A C 0.4461(6) 0.5148(9) 0.0605(8) 0.0474(19) Uani 0.540(18) 1 d PD A 1
H31A H 0.4641 0.4364 0.0667 0.071 Uiso 0.540(18) 1 calc PR A 1
H31B H 0.4981 0.5606 0.0965 0.071 Uiso 0.540(18) 1 calc PR A 1
H31C H 0.4241 0.5374 0.0017 0.071 Uiso 0.540(18) 1 calc PR A 1
C32A C 0.2967(4) 0.4471(6) 0.0412(6) 0.0481(16) Uani 0.540(18) 1 d PD A 1
H32A H 0.3222 0.3725 0.0465 0.072 Uiso 0.540(18) 1 calc PR A 1
H32B H 0.2638 0.4671 -0.0184 0.072 Uiso 0.540(18) 1 calc PR A 1
H32C H 0.2554 0.4482 0.0664 0.072 Uiso 0.540(18) 1 calc PR A 1
C31B C 0.4632(5) 0.5314(12) 0.0870(9) 0.055(3) Uani 0.460(18) 1 d PD A 2
H31D H 0.485 0.4549 0.0905 0.083 Uiso 0.460(18) 1 calc PR A 2
H31E H 0.5059 0.5738 0.1357 0.083 Uiso 0.460(18) 1 calc PR A 2
H31F H 0.4577 0.5661 0.0352 0.083 Uiso 0.460(18) 1 calc PR A 2
C32B C 0.3049(6) 0.4652(8) 0.0095(8) 0.068(3) Uani 0.460(18) 1 d PD A 2
H32D H 0.3265 0.3889 0.012 0.102 Uiso 0.460(18) 1 calc PR A 2
H32E H 0.299 0.5012 -0.042 0.102 Uiso 0.460(18) 1 calc PR A 2
H32F H 0.2461 0.4639 0.0094 0.102 Uiso 0.460(18) 1 calc PR A 2
C33 C 0.24020(10) 0.84037(12) 0.19166(9) 0.0291(4) Uani 1 1 d . . .
H33 H 0.2491 0.7808 0.2338 0.035 Uiso 1 1 calc R . .
C34 C 0.29292(12) 0.94333(15) 0.23958(12) 0.0469(5) Uani 1 1 d . . .
H34A H 0.2706 0.9677 0.279 0.07 Uiso 1 1 calc R . .
H34B H 0.2848 1.0032 0.1996 0.07 Uiso 1 1 calc R . .
H34C H 0.357 0.9248 0.2707 0.07 Uiso 1 1 calc R . .
C35 C 0.13982(10) 0.86731(14) 0.14572(11) 0.0378(4) Uani 1 1 d . . .
H35A H 0.1192 0.8909 0.1866 0.057 Uiso 1 1 calc R . .
H35B H 0.1064 0.801 0.1159 0.057 Uiso 1 1 calc R . .
H35C H 0.1295 0.9273 0.1052 0.057 Uiso 1 1 calc R . .
N1 N 0.19670(8) 0.44818(10) 0.20949(7) 0.0234(3) Uani 1 1 d . . .
H1N1 H 0.2098(11) 0.5074(16) 0.1822(11) 0.048(5) Uiso 1 1 d . . .
N2 N 0.30088(7) 0.61064(9) 0.19582(7) 0.0219(3) Uani 1 1 d . . .

loop_
_atom_site_aniso_label
_atom_site_aniso_U_11
_atom_site_aniso_U_22
_atom_site_aniso_U_33
_atom_site_aniso_U_23
_atom_site_aniso_U_13
_atom_site_aniso_U_12
C1 0.0259(8) 0.0219(8) 0.0214(7) 0.0012(6) 0.0108(6) 0.0036(6)
C2 0.0229(8) 0.0296(8) 0.0223(8) 0.0045(7) 0.0049(7) 0.0005(7)
C3 0.0223(7) 0.0240(8) 0.0241(8) -0.0021(6) 0.0112(6) 0.0018(6)
C4 0.0219(8) 0.0316(8) 0.0257(8) -0.0019(7) 0.0092(6) -0.0013(6)
C5 0.0241(8) 0.0453(10) 0.0363(9) -0.0013(8) 0.0102(7) -0.0109(7)
C6 0.0324(9) 0.0410(10) 0.0330(9) -0.0098(8) 0.0130(7) -0.0088(7)
C7 0.0243(8) 0.0457(11) 0.0442(10) -0.0014(8) 0.0108(7) 0.0036(7)
C8 0.0299(8) 0.0239(8) 0.0269(8) 0.0049(6) 0.0094(6) 0.0014(6)
C9 0.0510(11) 0.0355(10) 0.0268(8) 0.0090(7) 0.0126(8) -0.0010(8)
C10 0.0402(10) 0.0321(9) 0.0363(9) 0.0131(7) 0.0114(8) -0.0046(8)
C11 0.0476(11) 0.0281(9) 0.0621(12) 0.0120(9) 0.0259(9) 0.0083(8)
C12 0.0239(8) 0.0202(8) 0.0223(7) 0.0057(6) 0.0066(6) -0.0014(6)
C13 0.0263(8) 0.0239(8) 0.0246(8) 0.0072(6) 0.0098(6) -0.0015(6)
C14 0.0266(8) 0.0335(9) 0.0368(9) 0.0105(7) 0.0131(7) -0.0012(7)
C15 0.0259(8) 0.0360(10) 0.0377(9) 0.0111(8) 0.0034(7) -0.0088(7)
C16 0.0372(10) 0.0281(9) 0.0281(8) 0.0017(7) 0.0003(7) -0.0078(7)
C17 0.0352(9) 0.0219(8) 0.0226(8) 0.0034(6) 0.0057(7) -0.0002(7)
C18 0.0459(10) 0.0357(10) 0.0274(8) -0.0046(8) 0.0099(8) 0.0027(8)
C19 0.0515(11) 0.0531(12) 0.0363(10) 0.0051(9) 0.0185(9) -0.0098(9)
C20 0.1036(18) 0.0414(12) 0.0581(13) 0.0025(10) 0.0445(13) 0.0136(12)
C21 0.0272(8) 0.0305(9) 0.0288(8) -0.0003(7) 0.0134(7) 0.0004(7)
C22 0.0627(12) 0.0323(10) 0.0449(10) -0.0055(8) 0.0290(9) -0.0056(8)
C23 0.0452(10) 0.0589(12) 0.0389(10) -0.0041(9) 0.0254(8) -0.0050(9)
C24 0.0177(7) 0.0220(8) 0.0220(7) -0.0004(6) 0.0074(6) -0.0041(6)
C25 0.0207(7) 0.0218(8) 0.0279(8) -0.0015(6) 0.0092(6) -0.0024(6)
C26 0.0302(8) 0.0220(8) 0.0394(9) 0.0050(7) 0.0140(7) 0.0015(7)
C27 0.0365(9) 0.0326(9) 0.0322(9) 0.0088(7) 0.0158(7) -0.0023(7)
C28 0.0328(9) 0.0327(9) 0.0296(8) -0.0016(7) 0.0184(7) -0.0050(7)
C29 0.0221(7) 0.0234(8) 0.0262(8) -0.0014(6) 0.0108(6) -0.0039(6)
C30 0.0371(9) 0.0250(8) 0.0344(8) -0.0025(7) 0.0214(7) 0.0012(7)
C31A 0.049(3) 0.030(3) 0.081(5) -0.006(4) 0.046(4) -0.003(3)
C32A 0.053(3) 0.028(3) 0.069(4) -0.011(2) 0.033(2) -0.0109(18)
C31B 0.038(3) 0.042(5) 0.084(7) -0.014(4) 0.025(4) 0.011(3)
C32B 0.044(3) 0.029(4) 0.110(6) -0.022(4) 0.018(4) 0.001(2)
C33 0.0309(8) 0.0238(8) 0.0338(8) -0.0029(7) 0.0158(7) 0.0025(7)
C34 0.0441(10) 0.0423(11) 0.0546(11) -0.0207(9) 0.0228(9) -0.0061(8)
C35 0.0329(9) 0.0374(10) 0.0454(10) -0.0009(8) 0.0199(8) 0.0036(7)
N1 0.0237(7) 0.0233(7) 0.0212(6) 0.0023(5) 0.0084(5) -0.0017(5)
N2 0.0222(6) 0.0207(6) 0.0234(6) 0.0006(5) 0.0108(5) 0.0004(5)

loop_
_atom_type_symbol
_atom_type_description
_atom_type_scat_dispersion_real
_atom_type_scat_dispersion_imag
_atom_type_scat_source
C C 0.0033 0.0016 'International Tables Vol C Tables 4.2.6.8 and 6.1.1.4'
H H 0 0 'International Tables Vol C Tables 4.2.6.8 and 6.1.1.4'
N N 0.0061 0.0033 'International Tables Vol C Tables 4.2.6.8 and 6.1.1.4'

loop_
_geom_angle_atom_site_label_1
_geom_angle_atom_site_label_2
_geom_angle_atom_site_label_3
_geom_angle
_geom_angle_site_symmetry_1
_geom_angle_site_symmetry_3
_geom_angle_publ_flag
N1 C1 C2 119.25(13) . . ?
N1 C1 C8 123.16(13) . . ?
C2 C1 C8 117.34(12) . . ?
C1 C2 C3 129.06(14) . . ?
C1 C2 H2 115.9(9) . . ?
C3 C2 H2 115.0(9) . . ?
N2 C3 C2 118.48(13) . . ?
N2 C3 C4 127.16(13) . . ?
C2 C3 C4 114.35(12) . . ?
C5 C4 C6 107.35(13) . . ?
C5 C4 C7 106.99(13) . . ?
C6 C4 C7 109.84(12) . . ?
C5 C4 C3 116.02(12) . . ?
C6 C4 C3 106.55(12) . . ?
C7 C4 C3 109.99(12) . . ?
C4 C5 H5A 109.5 . . ?
C4 C5 H5B 109.5 . . ?
H5A C5 H5B 109.5 . . ?
C4 C5 H5C 109.5 . . ?
H5A C5 H5C 109.5 . . ?
H5B C5 H5C 109.5 . . ?
C4 C6 H6A 109.5 . . ?
C4 C6 H6B 109.5 . . ?
H6A C6 H6B 109.5 . . ?
C4 C6 H6C 109.5 . . ?
H6A C6 H6C 109.5 . . ?
H6B C6 H6C 109.5 . . ?
C4 C7 H7A 109.5 . . ?
C4 C7 H7B 109.5 . . ?
H7A C7 H7B 109.5 . . ?
C4 C7 H7C 109.5 . . ?
H7A C7 H7C 109.5 . . ?
H7B C7 H7C 109.5 . . ?
C10 C8 C11 106.84(13) . . ?
C10 C8 C9 107.17(13) . . ?
C11 C8 C9 109.04(13) . . ?
C10 C8 C1 116.37(12) . . ?
C11 C8 C1 107.05(12) . . ?
C9 C8 C1 110.15(12) . . ?
C8 C9 H9A 109.5 . . ?
C8 C9 H9B 109.5 . . ?
H9A C9 H9B 109.5 . . ?
C8 C9 H9C 109.5 . . ?
H9A C9 H9C 109.5 . . ?
H9B C9 H9C 109.5 . . ?
C8 C10 H10A 109.5 . . ?
C8 C10 H10B 109.5 . . ?
H10A C10 H10B 109.5 . . ?
C8 C10 H10C 109.5 . . ?
H10A C10 H10C 109.5 . . ?
H10B C10 H10C 109.5 . . ?
C8 C11 H11A 109.5 . . ?
C8 C11 H11B 109.5 . . ?
H11A C11 H11B 109.5 . . ?
C8 C11 H11C 109.5 . . ?
H11A C11 H11C 109.5 . . ?
H11B C11 H11C 109.5 . . ?
C17 C12 C13 121.44(13) . . ?
C17 C12 N1 118.85(13) . . ?
C13 C12 N1 119.59(12) . . ?
C14 C13 C12 117.99(14) . . ?
C14 C13 C21 121.11(14) . . ?
C12 C13 C21 120.85(13) . . ?
C15 C14 C13 121.15(15) . . ?
C15 C14 H14 119.4 . . ?
C13 C14 H14 119.4 . . ?
C16 C15 C14 119.95(15) . . ?
C16 C15 H15 120 . . ?
C14 C15 H15 120 . . ?
C15 C16 C17 121.66(15) . . ?
C15 C16 H16 119.2 . . ?
C17 C16 H16 119.2 . . ?
C16 C17 C12 117.81(15) . . ?
C16 C17 C18 119.91(14) . . ?
C12 C17 C18 122.27(14) . . ?
C17 C18 C19 111.26(14) . . ?
C17 C18 C20 111.24(15) . . ?
C19 C18 C20 108.58(14) . . ?
C17 C18 H18 108.6 . . ?
C19 C18 H18 108.6 . . ?
C20 C18 H18 108.6 . . ?
C18 C19 H19A 109.5 . . ?
C18 C19 H19B 109.5 . . ?
H19A C19 H19B 109.5 . . ?
C18 C19 H19C 109.5 . . ?
H19A C19 H19C 109.5 . . ?
H19B C19 H19C 109.5 . . ?
C18 C20 H20A 109.5 . . ?
C18 C20 H20B 109.5 . . ?
H20A C20 H20B 109.5 . . ?
C18 C20 H20C 109.5 . . ?
H20A C20 H20C 109.5 . . ?
H20B C20 H20C 109.5 . . ?
C13 C21 C22 109.81(12) . . ?
C13 C21 C23 114.42(13) . . ?
C22 C21 C23 110.74(14) . . ?
C13 C21 H21 107.2 . . ?
C22 C21 H21 107.2 . . ?
C23 C21 H21 107.2 . . ?
C21 C22 H22A 109.5 . . ?
C21 C22 H22B 109.5 . . ?
H22A C22 H22B 109.5 . . ?
C21 C22 H22C 109.5 . . ?
H22A C22 H22C 109.5 . . ?
H22B C22 H22C 109.5 . . ?
C21 C23 H23A 109.5 . . ?
C21 C23 H23B 109.5 . . ?
H23A C23 H23B 109.5 . . ?
C21 C23 H23C 109.5 . . ?
H23A C23 H23C 109.5 . . ?
H23B C23 H23C 109.5 . . ?
C25 C24 C29 120.41(13) . . ?
C25 C24 N2 120.45(12) . . ?
C29 C24 N2 118.73(12) . . ?
C26 C25 C24 118.38(13) . . ?
C26 C25 C33 119.88(13) . . ?
C24 C25 C33 121.74(13) . . ?
C27 C26 C25 121.78(14) . . ?
C27 C26 H26 119.1 . . ?
C25 C26 H26 119.1 . . ?
C26 C27 C28 119.23(14) . . ?
C26 C27 H27 120.4 . . ?
C28 C27 H27 120.4 . . ?
C27 C28 C29 121.53(14) . . ?
C27 C28 H28 119.2 . . ?
C29 C28 H28 119.2 . . ?
C28 C29 C24 118.67(13) . . ?
C28 C29 C30 120.33(13) . . ?
C24 C29 C30 121.00(13) . . ?
C31A C30 C32A 110.6(4) . . ?
C31A C30 C29 116.0(4) . . ?
C31B C30 C29 110.4(6) . . ?
C32A C30 C29 112.0(3) . . ?
C31B C30 C32B 109.5(4) . . ?
C29 C30 C32B 108.1(3) . . ?
C31A C30 H30A 105.8 . . ?
C32A C30 H30A 105.8 . . ?
C29 C30 H30A 105.8 . . ?
C31B C30 H30B 109.6 . . ?
C29 C30 H30B 109.6 . . ?
C32B C30 H30B 109.6 . . ?
C30 C31A H31A 109.5 . . ?
C30 C31A H31B 109.5 . . ?
H31A C31A H31B 109.5 . . ?
C30 C31A H31C 109.5 . . ?
H31A C31A H31C 109.5 . . ?
H31B C31A H31C 109.5 . . ?
C30 C32A H32A 109.5 . . ?
C30 C32A H32B 109.5 . . ?
H32A C32A H32B 109.5 . . ?
C30 C32A H32C 109.5 . . ?
H32A C32A H32C 109.5 . . ?
H32B C32A H32C 109.5 . . ?
C30 C31B H31D 109.5 . . ?
C30 C31B H31E 109.5 . . ?
H31D C31B H31E 109.5 . . ?
C30 C31B H31F 109.5 . . ?
H31D C31B H31F 109.5 . . ?
H31E C31B H31F 109.5 . . ?
C30 C32B H32D 109.5 . . ?
C30 C32B H32E 109.5 . . ?
H32D C32B H32E 109.5 . . ?
C30 C32B H32F 109.5 . . ?
H32D C32B H32F 109.5 . . ?
H32E C32B H32F 109.5 . . ?
C25 C33 C35 110.76(12) . . ?
C25 C33 C34 112.49(13) . . ?
C35 C33 C34 109.78(13) . . ?
C25 C33 H33 107.9 . . ?
C35 C33 H33 107.9 . . ?
C34 C33 H33 107.9 . . ?
C33 C34 H34A 109.5 . . ?
C33 C34 H34B 109.5 . . ?
H34A C34 H34B 109.5 . . ?
C33 C34 H34C 109.5 . . ?
H34A C34 H34C 109.5 . . ?
H34B C34 H34C 109.5 . . ?
C33 C35 H35A 109.5 . . ?
C33 C35 H35B 109.5 . . ?
H35A C35 H35B 109.5 . . ?
C33 C35 H35C 109.5 . . ?
H35A C35 H35C 109.5 . . ?
H35B C35 H35C 109.5 . . ?
C1 N1 C12 130.54(12) . . ?
C1 N1 H1N1 111.1(11) . . ?
C12 N1 H1N1 116.0(10) . . ?
C3 N2 C24 129.08(12) . . ?

loop_
_geom_bond_atom_site_label_1
_geom_bond_atom_site_label_2
_geom_bond_distance
_geom_bond_site_symmetry_2
_geom_bond_publ_flag
C1 N1 1.3577(18) . ?
C1 C2 1.376(2) . ?
C1 C8 1.551(2) . ?
C2 C3 1.439(2) . ?
C2 H2 0.950(15) . ?
C3 N2 1.3063(17) . ?
C3 C4 1.556(2) . ?
C4 C5 1.531(2) . ?
C4 C6 1.537(2) . ?
C4 C7 1.539(2) . ?
C5 H5A 0.98 . ?
C5 H5B 0.98 . ?
C5 H5C 0.98 . ?
C6 H6A 0.98 . ?
C6 H6B 0.98 . ?
C6 H6C 0.98 . ?
C7 H7A 0.98 . ?
C7 H7B 0.98 . ?
C7 H7C 0.98 . ?
C8 C10 1.527(2) . ?
C8 C11 1.537(2) . ?
C8 C9 1.538(2) . ?
C9 H9A 0.98 . ?
C9 H9B 0.98 . ?
C9 H9C 0.98 . ?
C10 H10A 0.98 . ?
C10 H10B 0.98 . ?
C10 H10C 0.98 . ?
C11 H11A 0.98 . ?
C11 H11B 0.98 . ?
C11 H11C 0.98 . ?
C12 C17 1.403(2) . ?
C12 C13 1.406(2) . ?
C12 N1 1.4379(18) . ?
C13 C14 1.393(2) . ?
C13 C21 1.518(2) . ?
C14 C15 1.384(2) . ?
C14 H14 0.95 . ?
C15 C16 1.368(2) . ?
C15 H15 0.95 . ?
C16 C17 1.395(2) . ?
C16 H16 0.95 . ?
C17 C18 1.510(2) . ?
C18 C19 1.526(2) . ?
C18 C20 1.551(3) . ?
C18 H18 1 . ?
C19 H19A 0.98 . ?
C19 H19B 0.98 . ?
C19 H19C 0.98 . ?
C20 H20A 0.98 . ?
C20 H20B 0.98 . ?
C20 H20C 0.98 . ?
C21 C22 1.524(2) . ?
C21 C23 1.525(2) . ?
C21 H21 1 . ?
C22 H22A 0.98 . ?
C22 H22B 0.98 . ?
C22 H22C 0.98 . ?
C23 H23A 0.98 . ?
C23 H23B 0.98 . ?
C23 H23C 0.98 . ?
C24 C25 1.407(2) . ?
C24 C29 1.4082(19) . ?
C24 N2 1.4219(17) . ?
C25 C26 1.392(2) . ?
C25 C33 1.519(2) . ?
C26 C27 1.378(2) . ?
C26 H26 0.95 . ?
C27 C28 1.383(2) . ?
C27 H27 0.95 . ?
C28 C29 1.388(2) . ?
C28 H28 0.95 . ?
C29 C30 1.522(2) . ?
C30 C31A 1.514(5) . ?
C30 C31B 1.517(5) . ?
C30 C32A 1.518(5) . ?
C30 C32B 1.532(5) . ?
C30 H30A 1 . ?
C30 H30B 1 . ?
C31A H31A 0.98 . ?
C31A H31B 0.98 . ?
C31A H31C 0.98 . ?
C32A H32A 0.98 . ?
C32A H32B 0.98 . ?
C32A H32C 0.98 . ?
C31B H31D 0.98 . ?
C31B H31E 0.98 . ?
C31B H31F 0.98 . ?
C32B H32D 0.98 . ?
C32B H32E 0.98 . ?
C32B H32F 0.98 . ?
C33 C35 1.527(2) . ?
C33 C34 1.534(2) . ?
C33 H33 1 . ?
C34 H34A 0.98 . ?
C34 H34B 0.98 . ?
C34 H34C 0.98 . ?
C35 H35A 0.98 . ?
C35 H35B 0.98 . ?
C35 H35C 0.98 . ?
N1 H1N1 0.944(19) . ?

loop_
_geom_hbond_atom_site_label_D
_geom_hbond_atom_site_label_H
_geom_hbond_atom_site_label_A
_geom_hbond_distance_DH
_geom_hbond_distance_HA
_geom_hbond_distance_DA
_geom_hbond_angle_DHA
_geom_hbond_site_symmetry_A
N1 H1N1 N2 0.944(19) 1.891(19) 2.7001(17) 142.3(15) .

loop_
_geom_torsion_atom_site_label_1
_geom_torsion_atom_site_label_2
_geom_torsion_atom_site_label_3
_geom_torsion_atom_site_label_4
_geom_torsion
_geom_torsion_site_symmetry_1
_geom_torsion_site_symmetry_2
_geom_torsion_site_symmetry_3
_geom_torsion_site_symmetry_4
_geom_torsion_publ_flag
N1 C1 C2 C3 -2.0(2) . . . . ?
C8 C1 C2 C3 172.46(14) . . . . ?
C1 C2 C3 N2 1.8(2) . . . . ?
C1 C2 C3 C4 -179.50(14) . . . . ?
N2 C3 C4 C5 -6.8(2) . . . . ?
C2 C3 C4 C5 174.67(13) . . . . ?
N2 C3 C4 C6 112.66(16) . . . . ?
C2 C3 C4 C6 -65.91(16) . . . . ?
N2 C3 C4 C7 -128.33(15) . . . . ?
C2 C3 C4 C7 53.10(17) . . . . ?
N1 C1 C8 C10 -5.1(2) . . . . ?
C2 C1 C8 C10 -179.34(14) . . . . ?
N1 C1 C8 C11 114.26(15) . . . . ?
C2 C1 C8 C11 -59.97(17) . . . . ?
N1 C1 C8 C9 -127.31(15) . . . . ?
C2 C1 C8 C9 58.46(18) . . . . ?
C17 C12 C13 C14 0.2(2) . . . . ?
N1 C12 C13 C14 176.20(12) . . . . ?
C17 C12 C13 C21 -177.21(13) . . . . ?
N1 C12 C13 C21 -1.3(2) . . . . ?
C12 C13 C14 C15 -0.1(2) . . . . ?
C21 C13 C14 C15 177.37(14) . . . . ?
C13 C14 C15 C16 -0.1(2) . . . . ?
C14 C15 C16 C17 0.1(2) . . . . ?
C15 C16 C17 C12 0.1(2) . . . . ?
C15 C16 C17 C18 179.73(14) . . . . ?
C13 C12 C17 C16 -0.3(2) . . . . ?
N1 C12 C17 C16 -176.24(13) . . . . ?
C13 C12 C17 C18 -179.88(13) . . . . ?
N1 C12 C17 C18 4.1(2) . . . . ?
C16 C17 C18 C19 61.3(2) . . . . ?
C12 C17 C18 C19 -119.05(16) . . . . ?
C16 C17 C18 C20 -59.9(2) . . . . ?
C12 C17 C18 C20 119.76(17) . . . . ?
C14 C13 C21 C22 -94.21(17) . . . . ?
C12 C13 C21 C22 83.17(17) . . . . ?
C14 C13 C21 C23 31.0(2) . . . . ?
C12 C13 C21 C23 -151.60(14) . . . . ?
C29 C24 C25 C26 0.1(2) . . . . ?
N2 C24 C25 C26 -172.41(12) . . . . ?
C29 C24 C25 C33 -179.81(12) . . . . ?
N2 C24 C25 C33 7.66(19) . . . . ?
C24 C25 C26 C27 0.0(2) . . . . ?
C33 C25 C26 C27 179.93(14) . . . . ?
C25 C26 C27 C28 -0.3(2) . . . . ?
C26 C27 C28 C29 0.5(2) . . . . ?
C27 C28 C29 C24 -0.4(2) . . . . ?
C27 C28 C29 C30 178.90(14) . . . . ?
C25 C24 C29 C28 0.1(2) . . . . ?
N2 C24 C29 C28 172.73(12) . . . . ?
C25 C24 C29 C30 -179.21(13) . . . . ?
N2 C24 C29 C30 -6.55(19) . . . . ?
C28 C29 C30 C31A 33.8(5) . . . . ?
C24 C29 C30 C31A -146.9(5) . . . . ?
C28 C29 C30 C31B 52.3(6) . . . . ?
C24 C29 C30 C31B -128.5(6) . . . . ?
C28 C29 C30 C32A -94.5(4) . . . . ?
C24 C29 C30 C32A 84.8(4) . . . . ?
C28 C29 C30 C32B -67.5(8) . . . . ?
C24 C29 C30 C32B 111.7(8) . . . . ?
C26 C25 C33 C35 63.62(18) . . . . ?
C24 C25 C33 C35 -116.46(15) . . . . ?
C26 C25 C33 C34 -59.65(18) . . . . ?
C24 C25 C33 C34 120.28(15) . . . . ?
C2 C1 N1 C12 -159.44(14) . . . . ?
C8 C1 N1 C12 26.4(2) . . . . ?
C17 C12 N1 C1 -118.36(16) . . . . ?
C13 C12 N1 C1 65.6(2) . . . . ?
C2 C3 N2 C24 -171.59(13) . . . . ?
C4 C3 N2 C24 9.9(2) . . . . ?
C25 C24 N2 C3 -101.72(17) . . . . ?
C29 C24 N2 C3 85.63(18) . . . . ?
